data_2006052
loop_
_publ_author_name
'Norman, R. E.'
'Peterson, N. L.'
'Chang, S.-C.'

_publ_section_title
;\m-Acetato-<i>O</i>:<i>O</i>'-\m-oxo-bis{[tris(2-pyridylmethyl)amine-<i>N</i>,<i>N</i>',<i>N</i>'',<i>N</i>''']iron(III)}
 Tris(trifluoromethanesulfonate) Dihydrate
;
_journal_issue 4
_journal_name_full 'Acta Crystallographica Section C'
_journal_page_first 452
_journal_page_last 453
_journal_paper_doi 10.1107/S0108270196015016
_journal_volume 53
_journal_year 1997
_chemical_formula_iupac '[Fe2 O1 (C2 H3 O2)(C18 H18 N4)2](C F3 O3 S)3, 2H2 O'
_chemical_formula_moiety 'C38 H39 Fe2 N8 O3 3+, (C F3 O3 S 1-)3, (H2 O)2'
_chemical_formula_sum 'C41 H43 F9 Fe2 N8 O14 S3'
_chemical_formula_weight 1250.71
_chemical_name_systematic
;
[(\m-Acetato)(\m-oxo)(bis(tris-(2-pyridylmethyl)amine)diiron(III)](triflate)
dihydrate
;
_space_group_IT_number 2
_symmetry_cell_setting triclinic
_symmetry_space_group_name_Hall '-P 1'
_symmetry_space_group_name_H-M 'P -1'
_audit_creation_method SHELXL
_cell_angle_alpha 105.11(2)
_cell_angle_beta 114.19(2)
_cell_angle_gamma 83.55(2)
_cell_formula_units_Z 2
_cell_length_a 13.576(4)
_cell_length_b 17.947(3)
_cell_length_c 12.262(3)
_cell_measurement_reflns_used 25
_cell_measurement_temperature 293(2)
_cell_measurement_theta_max 14.82
_cell_measurement_theta_min 12.28
_cell_volume 2631.0(12)
_computing_cell_refinement 'MSC/AFC Diffractometer Control Software'
_computing_data_collection
;
MSC/AFC Diffractometer Control Software
(Molecular Structure Corporation, 1988)
;
_computing_data_reduction 'TEXSAN (Molecular Structure Corporation, 1985, 1992)'
_computing_structure_refinement 'SHELXL93 (Sheldrick, 1993)'
_computing_structure_solution 'SIR92 (Altomare et al., 1994)'
_diffrn_ambient_temperature 293(2)
_diffrn_measurement_device 'Rigaku AFC-7R'
_diffrn_measurement_method \w/2\q
_diffrn_radiation_monochromator graphite
_diffrn_radiation_source 'X-ray tube'
_diffrn_radiation_type MoK\a
_diffrn_radiation_wavelength 0.71069
_diffrn_reflns_av_R_equivalents 0.0245
_diffrn_reflns_av_sigmaI/netI 0.1206
_diffrn_reflns_limit_h_max 16
_diffrn_reflns_limit_h_min 0
_diffrn_reflns_limit_k_max 21
_diffrn_reflns_limit_k_min -21
_diffrn_reflns_limit_l_max 12
_diffrn_reflns_limit_l_min -14
_diffrn_reflns_number 9508
_diffrn_reflns_theta_max 25.02
_diffrn_reflns_theta_min 1.64
_diffrn_standards_decay_% 4.09
_diffrn_standards_interval_count 150
_diffrn_standards_number 3
_exptl_absorpt_coefficient_mu 0.772
_exptl_absorpt_correction_T_max 0.89
_exptl_absorpt_correction_T_min 0.83
_exptl_absorpt_correction_type psi-scan
_exptl_absorpt_process_details '(Molecular Structure Corporation, 1985, 1992)'
_exptl_crystal_colour green
_exptl_crystal_density_diffrn 1.579
_exptl_crystal_description prism
_exptl_crystal_F_000 1276
_exptl_crystal_size_max 0.75
_exptl_crystal_size_mid 0.20
_exptl_crystal_size_min 0.15
_refine_diff_density_max 0.519
_refine_diff_density_min -0.391
_refine_ls_extinction_method none
_refine_ls_goodness_of_fit_all 1.048
_refine_ls_goodness_of_fit_obs 1.220
_refine_ls_hydrogen_treatment 'H atoms riding'
_refine_ls_matrix_type full
_refine_ls_number_parameters 604
_refine_ls_number_reflns 9300
_refine_ls_number_restraints 0
_refine_ls_restrained_S_all 1.048
_refine_ls_restrained_S_obs 1.220
_refine_ls_R_factor_all 0.1098
_refine_ls_R_factor_obs 0.0545
_refine_ls_shift/esd_max 0.001
_refine_ls_shift/esd_mean 0.000
_refine_ls_structure_factor_coef Fsqd
_refine_ls_weighting_scheme
;
calc w = 1/[\s^2^(Fo^2^) + (0.0431P)^2^ + 0.3079P]
where P = (Fo^2^ + 2Fc^2^)/3
;
_refine_ls_wR_factor_all 0.1653
_refine_ls_wR_factor_obs 0.1445
_reflns_number_observed 5467
_reflns_number_total 9300
_reflns_observed_criterion >2sigma(I)
_cod_data_source_file fg1185.cif
_cod_data_source_block fg1185
_cod_original_cell_volume 2630.9(11)
_cod_database_code 2006052

loop_
_symmetry_equiv_pos_as_xyz
'x, y, z'
'-x, -y, -z'

loop_
_atom_site_aniso_label
_atom_site_aniso_U_11
_atom_site_aniso_U_12
_atom_site_aniso_U_13
_atom_site_aniso_U_22
_atom_site_aniso_U_23
_atom_site_aniso_U_33
Fe1 0.0511(4) 0.0091(3) 0.0248(3) 0.0464(3) 0.0139(3) 0.0491(3)
N1 0.063(2) 0.007(2) 0.026(2) 0.045(2) 0.012(2) 0.057(2)
N11 0.066(2) -0.007(2) 0.029(2) 0.057(2) 0.013(2) 0.056(2)
C111 0.070(3) -0.001(3) 0.042(3) 0.080(3) 0.009(3) 0.068(3)
C112 0.090(4) -0.011(3) 0.049(3) 0.101(4) 0.013(3) 0.070(3)
C113 0.101(4) -0.008(4) 0.046(3) 0.112(5) 0.034(4) 0.075(4)
C114 0.091(4) -0.001(3) 0.035(3) 0.085(4) 0.037(3) 0.078(4)
C115 0.064(3) -0.008(2) 0.021(2) 0.056(3) 0.020(2) 0.054(3)
C116 0.098(4) 0.017(3) 0.042(3) 0.055(3) 0.034(3) 0.080(3)
N12 0.063(2) -0.003(2) 0.029(2) 0.063(2) 0.009(2) 0.061(2)
C121 0.060(3) -0.012(3) 0.032(3) 0.084(4) 0.002(3) 0.084(4)
C122 0.083(4) -0.028(4) 0.048(4) 0.133(6) -0.028(5) 0.129(6)
C123 0.103(5) -0.054(5) 0.057(5) 0.110(6) -0.039(5) 0.148(7)
C124 0.108(5) -0.025(4) 0.058(4) 0.076(4) -0.029(4) 0.111(5)
C125 0.075(3) -0.006(3) 0.033(3) 0.063(3) -0.003(2) 0.062(3)
C126 0.075(3) 0.013(2) 0.032(3) 0.055(3) 0.003(2) 0.068(3)
N13 0.055(2) 0.004(2) 0.020(2) 0.051(2) 0.014(2) 0.049(2)
C131 0.072(3) 0.001(2) 0.029(2) 0.057(3) 0.011(2) 0.056(3)
C132 0.089(4) -0.011(3) 0.031(3) 0.059(3) 0.006(2) 0.064(3)
C133 0.069(3) -0.016(3) 0.021(3) 0.078(4) 0.013(3) 0.078(4)
C134 0.062(3) 0.005(3) 0.026(3) 0.081(4) 0.023(3) 0.074(3)
C135 0.056(3) 0.006(2) 0.025(2) 0.057(3) 0.020(2) 0.060(3)
C136 0.057(3) 0.022(2) 0.029(2) 0.065(3) 0.021(2) 0.073(3)
Fe2 0.0503(3) 0.0050(3) 0.0243(3) 0.0460(3) 0.0152(3) 0.0521(4)
N2 0.055(2) 0.007(2) 0.026(2) 0.046(2) 0.015(2) 0.062(2)
N21 0.055(2) 0.008(2) 0.029(2) 0.053(2) 0.016(2) 0.058(2)
C211 0.069(3) 0.020(2) 0.042(3) 0.070(3) 0.029(3) 0.078(3)
C212 0.088(4) 0.040(3) 0.067(4) 0.100(4) 0.047(4) 0.106(4)
C213 0.094(4) 0.017(3) 0.069(4) 0.092(4) 0.031(3) 0.100(4)
C214 0.089(4) 0.003(3) 0.048(3) 0.079(3) 0.025(3) 0.069(3)
C215 0.053(2) -0.001(2) 0.024(2) 0.061(3) 0.013(2) 0.052(2)
C216 0.074(3) 0.013(3) 0.037(3) 0.072(3) 0.034(3) 0.076(3)
N22 0.056(2) 0.001(2) 0.022(2) 0.047(2) 0.013(2) 0.058(2)
C221 0.079(3) 0.002(2) 0.034(3) 0.050(3) 0.013(2) 0.067(3)
C222 0.089(4) -0.009(3) 0.027(3) 0.059(3) 0.004(3) 0.073(3)
C223 0.070(3) -0.021(3) 0.012(3) 0.094(4) 0.002(3) 0.061(3)
C224 0.061(3) 0.001(3) 0.019(2) 0.083(4) 0.018(3) 0.056(3)
C225 0.048(2) 0.008(2) 0.020(2) 0.065(3) 0.019(2) 0.055(3)
C226 0.054(3) 0.015(2) 0.021(2) 0.065(3) 0.027(2) 0.070(3)
N23 0.060(2) -0.007(2) 0.028(2) 0.056(2) 0.012(2) 0.061(2)
C231 0.059(3) -0.015(3) 0.025(3) 0.090(4) 0.015(3) 0.062(3)
C232 0.083(4) -0.041(4) 0.028(3) 0.114(5) 0.008(3) 0.065(3)
C233 0.121(5) -0.052(4) 0.046(4) 0.088(4) -0.003(3) 0.077(4)
C234 0.094(4) -0.014(3) 0.045(3) 0.071(3) 0.008(3) 0.081(4)
C235 0.075(3) -0.015(2) 0.038(3) 0.056(3) 0.008(2) 0.070(3)
C236 0.085(4) 0.004(2) 0.038(3) 0.042(2) 0.016(2) 0.085(3)
O3 0.054(2) 0.0128(13) 0.0297(14) 0.052(2) 0.0183(13) 0.056(2)
O1 0.069(2) 0.027(2) 0.044(2) 0.069(2) 0.037(2) 0.075(2)
O2 0.065(2) 0.0167(15) 0.039(2) 0.059(2) 0.024(2) 0.075(2)
C1 0.049(2) 0.009(2) 0.023(2) 0.056(3) 0.011(2) 0.056(3)
C2 0.087(4) 0.036(3) 0.062(3) 0.087(4) 0.034(3) 0.100(4)
S1 0.1022(11) 0.0175(8) 0.0471(9) 0.0628(8) 0.0230(8) 0.0942(10)
O11 0.149(5) 0.088(4) 0.085(4) 0.154(5) 0.085(4) 0.179(5)
O12 0.191(5) 0.047(3) 0.091(3) 0.099(3) 0.039(3) 0.106(3)
O13 0.192(7) -0.082(5) 0.084(6) 0.126(5) -0.021(5) 0.242(8)
C11 0.129(6) 0.027(5) 0.060(5) 0.102(5) 0.040(4) 0.096(5)
F11 0.144(4) 0.080(3) 0.090(3) 0.173(4) 0.057(4) 0.159(4)
F12 0.297(7) 0.056(4) 0.113(4) 0.141(4) 0.056(3) 0.116(3)
F13 0.221(6) -0.034(4) 0.081(4) 0.122(4) -0.013(3) 0.146(4)
S2 0.1138(13) 0.0005(9) 0.0685(10) 0.0742(10) 0.0051(9) 0.1035(12)
O21 0.123(4) 0.003(3) 0.068(3) 0.115(4) -0.011(3) 0.106(3)
O22 0.354(12) 0.237(9) 0.245(9) 0.284(10) 0.209(9) 0.272(9)
O23 0.304(10) -0.210(9) 0.158(7) 0.247(9) -0.101(6) 0.188(7)
C22 0.084(4) 0.000(4) 0.027(4) 0.135(6) 0.019(4) 0.083(4)
F21 0.196(5) -0.018(4) 0.094(3) 0.174(5) 0.008(3) 0.115(3)
F22 0.174(5) -0.125(6) 0.054(4) 0.348(9) 0.026(5) 0.120(4)
F23 0.284(8) 0.104(7) 0.102(6) 0.255(8) 0.138(6) 0.180(6)

loop_
_atom_site_label
_atom_site_occupancy
_atom_site_fract_x
_atom_site_fract_y
_atom_site_fract_z
_atom_site_U_iso_or_equiv
_atom_site_thermal_displace_type
_atom_site_calc_flag
_atom_site_refinement_flags
_atom_site_type_symbol
Fe1 1 0.75627(5) 0.29254(3) 0.95961(5) 0.0475(2) Uani d . Fe
N1 1 0.6500(3) 0.3937(2) 0.9363(3) 0.0550(9) Uani d . N
N11 1 0.7784(3) 0.3252(2) 0.8109(3) 0.0578(9) Uani d . N
C111 1 0.8371(4) 0.2864(3) 0.7476(5) 0.0698(13) Uani d . C
H2 1 0.8804(4) 0.2455(3) 0.7748(5) 0.084 Uiso calc R H
C112 1 0.8360(5) 0.3043(4) 0.6460(5) 0.082(2) Uani d . C
H10 1 0.8797(5) 0.2772(4) 0.6069(5) 0.098 Uiso calc R H
C113 1 0.7694(5) 0.3630(4) 0.6012(6) 0.089(2) Uani d . C
H12 1 0.7658(5) 0.3756(4) 0.5307(6) 0.107 Uiso calc R H
C114 1 0.7088(5) 0.4022(3) 0.6646(5) 0.080(2) Uani d . C
H8 1 0.6631(5) 0.4420(3) 0.6368(5) 0.096 Uiso calc R H
C115 1 0.7149(4) 0.3831(3) 0.7687(4) 0.0565(11) Uani d . C
C116 1 0.6542(5) 0.4293(3) 0.8416(5) 0.0734(14) Uani d . C
H31 1 0.6874(5) 0.4797(3) 0.8820(5) 0.088 Uiso calc R H
H32 1 0.5809(5) 0.4371(3) 0.7854(5) 0.088 Uiso calc R H
N12 1 0.8604(3) 0.3866(2) 1.0800(3) 0.0618(10) Uani d . N
C121 1 0.9683(4) 0.3846(3) 1.1252(5) 0.0771(15) Uani d . C
H7 1 1.0034(4) 0.3386(3) 1.1063(5) 0.092 Uiso calc R H
C122 1 1.0286(6) 0.4494(5) 1.1991(7) 0.122(3) Uani d . C
H14 1 1.1035(6) 0.4475(5) 1.2284(7) 0.147 Uiso calc R H
C123 1 0.9767(6) 0.5166(5) 1.2289(8) 0.128(3) Uani d . C
H15 1 1.0160(6) 0.5609(5) 1.2790(8) 0.153 Uiso calc R H
C124 1 0.8657(6) 0.5179(4) 1.1836(6) 0.102(2) Uani d . C
H13 1 0.8290(6) 0.5629(4) 1.2033(6) 0.123 Uiso calc R H
C125 1 0.8105(4) 0.4528(3) 1.1101(4) 0.0680(13) Uani d . C
C126 1 0.6878(4) 0.4469(3) 1.0585(4) 0.0678(13) Uani d . C
H29 1 0.6667(4) 0.4280(3) 1.1131(4) 0.081 Uiso calc R H
H30 1 0.6554(4) 0.4974(3) 1.0524(4) 0.081 Uiso calc R H
N13 1 0.6111(3) 0.2458(2) 0.8104(3) 0.0517(8) Uani d . N
C131 1 0.6031(4) 0.1784(3) 0.7270(4) 0.0607(11) Uani d . C
H24 1 0.6651(4) 0.1494(3) 0.7310(4) 0.073 Uiso calc R H
C132 1 0.5057(4) 0.1517(3) 0.6366(5) 0.0714(13) Uani d . C
H21 1 0.5015(4) 0.1048(3) 0.5800(5) 0.086 Uiso calc R H
C133 1 0.4139(4) 0.1949(3) 0.6304(5) 0.0774(15) Uani d . C
H23 1 0.3469(4) 0.1767(3) 0.5710(5) 0.093 Uiso calc R H
C134 1 0.4218(4) 0.2656(3) 0.7130(5) 0.0724(14) Uani d . C
H22 1 0.3612(4) 0.2967(3) 0.7080(5) 0.087 Uiso calc R H
C135 1 0.5228(4) 0.2886(3) 0.8033(4) 0.0567(11) Uani d . C
C136 1 0.5399(4) 0.3627(3) 0.9011(5) 0.0649(12) Uani d . C
H25 1 0.4849(4) 0.4002(3) 0.8702(5) 0.078 Uiso calc R H
H26 1 0.5342(4) 0.3532(3) 0.9727(5) 0.078 Uiso calc R H
Fe2 1 0.77298(5) 0.19461(3) 1.15737(5) 0.0479(2) Uani d . Fe
N2 1 0.8350(3) 0.1047(2) 1.2670(3) 0.0536(8) Uani d . N
N21 1 0.6746(3) 0.2161(2) 1.2597(3) 0.0530(9) Uani d . N
C211 1 0.5992(4) 0.2720(3) 1.2505(5) 0.0673(13) Uani d . C
H18 1 0.5907(4) 0.3043(3) 1.1990(5) 0.081 Uiso calc R H
C212 1 0.5342(5) 0.2830(4) 1.3147(6) 0.087(2) Uani d . C
H11 1 0.4832(5) 0.3226(4) 1.3078(6) 0.105 Uiso calc R H
C213 1 0.5460(5) 0.2345(3) 1.3893(6) 0.085(2) Uani d . C
H4 1 0.5022(5) 0.2406(3) 1.4329(6) 0.102 Uiso calc R H
C214 1 0.6228(4) 0.1767(3) 1.3993(5) 0.0722(14) Uani d . C
H17 1 0.6320(4) 0.1435(3) 1.4497(5) 0.087 Uiso calc R H
C215 1 0.6863(3) 0.1692(3) 1.3326(4) 0.0548(10) Uani d . C
C216 1 0.7732(4) 0.1070(3) 1.3446(5) 0.0691(13) Uani d . C
H33 1 0.8233(4) 0.1155(3) 1.4301(5) 0.083 Uiso calc R H
H34 1 0.7397(4) 0.0572(3) 1.3218(5) 0.083 Uiso calc R H
N22 1 0.8995(3) 0.2521(2) 1.3219(3) 0.0537(8) Uani d . N
C221 1 0.9131(4) 0.3289(3) 1.3576(5) 0.0640(12) Uani d . C
H19 1 0.8624(4) 0.3597(3) 1.3109(5) 0.077 Uiso calc R H
C222 1 0.9992(5) 0.3638(3) 1.4603(5) 0.0774(15) Uani d . C
H6 1 1.0078(5) 0.4171(3) 1.4824(5) 0.093 Uiso calc R H
C223 1 1.0728(4) 0.3166(4) 1.5298(5) 0.081(2) Uani d . C
H1 1 1.1328(4) 0.3379(4) 1.5990(5) 0.097 Uiso calc R H
C224 1 1.0565(4) 0.2379(3) 1.4959(4) 0.0676(13) Uani d . C
H20 1 1.1042(4) 0.2061(3) 1.5435(4) 0.081 Uiso calc R H
C225 1 0.9693(3) 0.2068(3) 1.3910(4) 0.0557(11) Uani d . C
C226 1 0.9507(3) 0.1216(3) 1.3431(5) 0.0633(12) Uani d . C
H35 1 0.9925(3) 0.1003(3) 1.2941(5) 0.076 Uiso calc R H
H36 1 0.9750(3) 0.0972(3) 1.4117(5) 0.076 Uiso calc R H
N23 1 0.6740(3) 0.0953(2) 1.0421(3) 0.0576(9) Uani d . N
C231 1 0.5795(4) 0.0971(3) 0.9454(4) 0.0694(13) Uani d . C
H16 1 0.5505(4) 0.1444(3) 0.9291(4) 0.083 Uiso calc R H
C232 1 0.5254(5) 0.0307(4) 0.8708(5) 0.087(2) Uani d . C
H5 1 0.4615(5) 0.0329(4) 0.8030(5) 0.104 Uiso calc R H
C233 1 0.5657(6) -0.0385(4) 0.8964(6) 0.093(2) Uani d . C
H9 1 0.5298(6) -0.0839(4) 0.8460(6) 0.112 Uiso calc R H
C234 1 0.6595(5) -0.0406(3) 0.9967(5) 0.0792(15) Uani d . C
H3 1 0.6866(5) -0.0872(3) 1.0172(5) 0.095 Uiso calc R H
C235 1 0.7137(4) 0.0277(3) 1.0678(5) 0.0643(12) Uani d . C
C236 1 0.8196(4) 0.0292(3) 1.1749(5) 0.0692(13) Uani d . C
H27 1 0.8220(4) -0.0122(3) 1.2135(5) 0.083 Uiso calc R H
H28 1 0.8777(4) 0.0209(3) 1.1464(5) 0.083 Uiso calc R H
O3 1 0.7226(2) 0.2681(2) 1.0747(3) 0.0512(7) Uani d . O
O1 1 0.8673(2) 0.2130(2) 0.9499(3) 0.0640(8) Uani d . O
O2 1 0.8862(2) 0.1474(2) 1.0877(3) 0.0620(8) Uani d . O
C1 1 0.9113(3) 0.1619(3) 1.0078(4) 0.0543(10) Uani d . C
C2 1 1.0012(4) 0.1168(3) 0.9811(6) 0.083(2) Uani d . C
H37 1 1.0280(4) 0.0797(3) 1.0307(6) 0.100 Uiso calc R H
H38 1 1.0583(4) 0.1511(3) 0.9998(6) 0.100 Uiso calc R H
H39 1 0.9752(4) 0.0905(3) 0.8957(6) 0.100 Uiso calc R H
S1 1 0.69106(14) 0.52136(9) 1.3925(2) 0.0843(4) Uani d . S
O11 1 0.7973(5) 0.4967(3) 1.4578(6) 0.153(2) Uani d . O
O12 1 0.6864(5) 0.5634(3) 1.3074(4) 0.122(2) Uani d . O
O13 1 0.6139(6) 0.4692(4) 1.3591(7) 0.194(3) Uani d . O
C11 1 0.6648(7) 0.5946(4) 1.5097(7) 0.103(2) Uani d . C
F11 1 0.5674(4) 0.6249(3) 1.4619(5) 0.152(2) Uani d . F
F12 1 0.6765(6) 0.5734(3) 1.6061(4) 0.174(2) Uani d . F
F13 1 0.7281(5) 0.6550(3) 1.5489(5) 0.166(2) Uani d . F
S2 1 0.7727(2) -0.00590(9) 0.6022(2) 0.0919(5) Uani d . S
O21 1 0.7915(4) -0.0723(3) 0.5223(4) 0.115(2) Uani d . O
O22 1 0.6845(8) 0.0358(5) 0.5530(8) 0.254(5) Uani d . O
O23 1 0.8680(8) 0.0342(5) 0.6806(7) 0.239(5) Uani d . O
C22 1 0.7450(6) -0.0436(5) 0.7048(7) 0.105(2) Uani d . C
F21 1 0.7469(5) 0.0110(3) 0.8054(4) 0.155(2) Uani d . F
F22 1 0.6541(5) -0.0756(5) 0.6602(5) 0.211(3) Uani d . F
F23 1 0.8155(7) -0.0921(4) 0.7520(6) 0.228(3) Uani d . F

loop_
_atom_type_symbol
_atom_type_description
_atom_type_scat_dispersion_real
_atom_type_scat_dispersion_imag
_atom_type_scat_source
C C 0.0033 0.0016 'International Tables Vol C Tables 4.2.6.8 and 6.1.1.4'
H H 0.0000 0.0000 'International Tables Vol C Tables 4.2.6.8 and 6.1.1.4'
F F 0.0171 0.0103 'International Tables Vol C Tables 4.2.6.8 and 6.1.1.4'
Fe Fe 0.3463 0.8444 'International Tables Vol C Tables 4.2.6.8 and 6.1.1.4'
N N 0.0061 0.0033 'International Tables Vol C Tables 4.2.6.8 and 6.1.1.4'
O O 0.0106 0.0060 'International Tables Vol C Tables 4.2.6.8 and 6.1.1.4'
S S 0.1246 0.1234 'International Tables Vol C Tables 4.2.6.8 and 6.1.1.4'

loop_
_geom_angle_atom_site_label_1
_geom_angle_atom_site_label_2
_geom_angle_atom_site_label_3
_geom_angle
_geom_angle_publ_flag
O3 Fe1 O1 99.84(12) yes
O3 Fe1 N13 94.09(13) yes
O1 Fe1 N13 104.50(14) no
O3 Fe1 N12 96.73(14) yes
O1 Fe1 N12 98.70(15) no
N13 Fe1 N12 152.27(14) no
O3 Fe1 N1 96.97(13) yes
O1 Fe1 N1 162.99(13) no
N13 Fe1 N1 76.77(13) no
N12 Fe1 N1 76.62(14) no
O3 Fe1 N11 173.78(13) no
O1 Fe1 N11 85.21(13) no
N13 Fe1 N11 81.06(13) no
N12 Fe1 N11 86.02(14) no
N1 Fe1 N11 78.20(14) no
C126 N1 C116 111.8(4) no
C126 N1 C136 111.4(4) no
C116 N1 C136 112.3(4) no
C126 N1 Fe1 104.8(3) no
C116 N1 Fe1 112.3(3) no
C136 N1 Fe1 103.8(2) no
C115 N11 C111 117.5(4) no
C115 N11 Fe1 115.5(3) no
C111 N11 Fe1 126.4(3) no
N11 C111 C112 123.1(5) no
N11 C111 H2 118.4(3) no
C112 C111 H2 118.4(4) no
C111 C112 C113 119.5(5) no
C111 C112 H10 120.2(4) no
C113 C112 H10 120.2(3) no
C114 C113 C112 117.6(5) no
C114 C113 H12 121.2(4) no
C112 C113 H12 121.2(3) no
C115 C114 C113 120.6(5) no
C115 C114 H8 119.7(3) no
C113 C114 H8 119.7(4) no
N11 C115 C114 121.7(5) no
N11 C115 C116 118.1(4) no
C114 C115 C116 120.2(5) no
N1 C116 C115 114.5(4) no
N1 C116 H31 108.6(3) no
C115 C116 H31 108.6(3) no
N1 C116 H32 108.6(3) no
C115 C116 H32 108.6(3) no
H31 C116 H32 107.6 no
C121 N12 C125 118.9(4) no
C121 N12 Fe1 125.7(3) no
C125 N12 Fe1 115.4(3) no
N12 C121 C122 121.3(6) no
N12 C121 H7 119.3(3) no
C122 C121 H7 119.3(4) no
C123 C122 C121 119.2(6) no
C123 C122 H14 120.4(4) no
C121 C122 H14 120.4(4) no
C122 C123 C124 119.2(6) no
C122 C123 H15 120.4(4) no
C124 C123 H15 120.4(4) no
C125 C124 C123 119.2(6) no
C125 C124 H13 120.4(4) no
C123 C124 H13 120.4(4) no
N12 C125 C124 122.2(5) no
N12 C125 C126 114.2(4) no
C124 C125 C126 123.6(5) no
N1 C126 C125 109.2(4) no
N1 C126 H29 109.8(3) no
C125 C126 H29 109.8(3) no
N1 C126 H30 109.8(2) no
C125 C126 H30 109.8(3) no
H29 C126 H30 108.3 no
C135 N13 C131 119.5(4) no
C135 N13 Fe1 115.0(3) no
C131 N13 Fe1 125.5(3) no
N13 C131 C132 121.5(5) no
N13 C131 H24 119.3(3) no
C132 C131 H24 119.3(3) no
C131 C132 C133 119.2(5) no
C131 C132 H21 120.4(3) no
C133 C132 H21 120.4(3) no
C132 C133 C134 119.8(5) no
C132 C133 H23 120.1(3) no
C134 C133 H23 120.1(3) no
C133 C134 C135 117.9(5) no
C133 C134 H22 121.0(3) no
C135 C134 H22 121.0(3) no
N13 C135 C134 122.1(4) no
N13 C135 C136 115.6(4) no
C134 C135 C136 122.4(4) no
N1 C136 C135 109.1(4) no
N1 C136 H25 109.9(2) no
C135 C136 H25 109.9(2) no
N1 C136 H26 109.9(2) no
C135 C136 H26 109.9(3) no
H25 C136 H26 108.3 no
O3 Fe2 O2 98.53(13) yes
O3 Fe2 N21 99.30(13) yes
O2 Fe2 N21 162.17(13) no
O3 Fe2 N22 102.59(14) yes
O2 Fe2 N22 89.16(13) no
N21 Fe2 N22 87.02(14) no
O3 Fe2 N23 105.13(14) yes
O2 Fe2 N23 87.62(14) no
N21 Fe2 N23 87.69(14) no
N22 Fe2 N23 152.27(14) no
O3 Fe2 N2 177.96(13) yes
O2 Fe2 N2 83.25(13) no
N21 Fe2 N2 78.92(13) no
N22 Fe2 N2 76.39(13) no
N23 Fe2 N2 75.88(14) no
C226 N2 C236 111.7(4) no
C226 N2 C216 111.6(4) no
C236 N2 C216 110.7(4) no
C226 N2 Fe2 106.3(3) no
C236 N2 Fe2 105.7(3) no
C216 N2 Fe2 110.6(3) no
C215 N21 C211 119.1(4) no
C215 N21 Fe2 117.5(3) no
C211 N21 Fe2 123.3(3) no
N21 C211 C212 122.1(5) no
N21 C211 H18 118.9(3) no
C212 C211 H18 118.9(3) no
C213 C212 C211 118.7(5) no
C213 C212 H11 120.6(3) no
C211 C212 H11 120.6(3) no
C212 C213 C214 119.7(5) no
C212 C213 H4 120.1(3) no
C214 C213 H4 120.1(3) no
C213 C214 C215 118.5(5) no
C213 C214 H17 120.7(3) no
C215 C214 H17 120.7(3) no
N21 C215 C214 121.8(4) no
N21 C215 C216 118.9(4) no
C214 C215 C216 119.4(4) no
N2 C216 C215 113.9(4) no
N2 C216 H33 108.8(2) no
C215 C216 H33 108.8(3) no
N2 C216 H34 108.8(2) no
C215 C216 H34 108.8(3) no
H33 C216 H34 107.7 no
C225 N22 C221 119.6(4) no
C225 N22 Fe2 116.4(3) no
C221 N22 Fe2 124.1(3) no
N22 C221 C222 122.7(5) no
N22 C221 H19 118.7(3) no
C222 C221 H19 118.7(3) no
C221 C222 C223 117.5(5) no
C221 C222 H6 121.2(3) no
C223 C222 H6 121.2(3) no
C224 C223 C222 119.8(5) no
C224 C223 H1 120.1(3) no
C222 C223 H1 120.1(3) no
C225 C224 C223 119.4(5) no
C225 C224 H20 120.3(3) no
C223 C224 H20 120.3(3) no
N22 C225 C224 120.9(4) no
N22 C225 C226 116.4(4) no
C224 C225 C226 122.6(4) no
N2 C226 C225 111.0(3) no
N2 C226 H35 109.4(2) no
C225 C226 H35 109.4(3) no
N2 C226 H36 109.4(2) no
C225 C226 H36 109.4(2) no
H35 C226 H36 108.0 no
C235 N23 C231 119.3(4) no
C235 N23 Fe2 115.8(3) no
C231 N23 Fe2 124.8(3) no
N23 C231 C232 121.3(6) no
N23 C231 H16 119.4(3) no
C232 C231 H16 119.4(4) no
C233 C232 C231 119.7(6) no
C233 C232 H5 120.2(4) no
C231 C232 H5 120.2(4) no
C232 C233 C234 119.4(5) no
C232 C233 H9 120.3(4) no
C234 C233 H9 120.3(4) no
C233 C234 C235 119.3(6) no
C233 C234 H3 120.4(4) no
C235 C234 H3 120.4(3) no
N23 C235 C234 121.1(5) no
N23 C235 C236 116.9(4) no
C234 C235 C236 122.1(5) no
N2 C236 C235 110.8(4) no
N2 C236 H27 109.5(2) no
C235 C236 H27 109.5(3) no
N2 C236 H28 109.5(2) no
C235 C236 H28 109.5(3) no
H27 C236 H28 108.1 no
Fe2 O3 Fe1 131.26(15) yes
C1 O1 Fe1 133.5(3) yes
C1 O2 Fe2 132.2(3) yes
O1 C1 O2 124.5(4) yes
O1 C1 C2 117.4(4) no
O2 C1 C2 118.1(4) no
C1 C2 H37 109.5(3) no
C1 C2 H38 109.5(3) no
H37 C2 H38 109.5 no
C1 C2 H39 109.5(3) no
H37 C2 H39 109.5 no
H38 C2 H39 109.5 no
O13 S1 O12 119.1(5) no
O13 S1 O11 114.5(5) no
O12 S1 O11 112.7(4) no
O13 S1 C11 102.3(4) no
O12 S1 C11 102.8(3) no
O11 S1 C11 102.5(4) no
F12 C11 F11 110.5(7) no
F12 C11 F13 105.8(7) no
F11 C11 F13 102.3(6) no
F12 C11 S1 115.6(5) no
F11 C11 S1 110.0(5) no
F13 C11 S1 111.9(5) no
O22 S2 O23 117.5(6) no
O22 S2 O21 116.4(5) no
O23 S2 O21 111.6(4) no
O22 S2 C22 104.3(4) no
O23 S2 C22 101.3(4) no
O21 S2 C22 103.1(4) no
F22 C22 F23 106.9(9) no
F22 C22 F21 105.4(7) no
F23 C22 F21 102.3(7) no
F22 C22 S2 114.8(6) no
F23 C22 S2 113.8(6) no
F21 C22 S2 112.6(6) no

loop_
_geom_bond_atom_site_label_1
_geom_bond_atom_site_label_2
_geom_bond_site_symmetry_2
_geom_bond_distance
_geom_bond_publ_flag
Fe1 O3 . 1.814(3) yes
Fe1 O1 . 1.974(3) yes
Fe1 N13 . 2.133(4) yes
Fe1 N12 . 2.134(4) yes
Fe1 N1 . 2.192(3) yes
Fe1 N11 . 2.192(4) yes
N1 C126 . 1.468(6) no
N1 C116 . 1.487(6) no
N1 C136 . 1.504(6) no
N11 C115 . 1.343(6) no
N11 C111 . 1.351(6) no
C111 C112 . 1.358(7) no
C111 H2 . 0.93 no
C112 C113 . 1.383(8) no
C112 H10 . 0.93 no
C113 C114 . 1.373(8) no
C113 H12 . 0.93 no
C114 C115 . 1.374(7) no
C114 H8 . 0.93 no
C115 C116 . 1.493(7) no
C116 H31 . 0.97 no
C116 H32 . 0.97 no
N12 C121 . 1.337(6) no
N12 C125 . 1.342(6) no
C121 C122 . 1.378(8) no
C121 H7 . 0.93 no
C122 C123 . 1.369(10) no
C122 H14 . 0.93 no
C123 C124 . 1.377(9) no
C123 H15 . 0.93 no
C124 C125 . 1.354(7) no
C124 H13 . 0.93 no
C125 C126 . 1.525(7) no
C126 H29 . 0.97 no
C126 H30 . 0.97 no
N13 C135 . 1.333(5) no
N13 C131 . 1.347(6) no
C131 C132 . 1.368(7) no
C131 H24 . 0.93 no
C132 C133 . 1.376(7) no
C132 H21 . 0.93 no
C133 C134 . 1.386(7) no
C133 H23 . 0.93 no
C134 C135 . 1.385(7) no
C134 H22 . 0.93 no
C135 C136 . 1.507(6) no
C136 H25 . 0.97 no
C136 H26 . 0.97 no
Fe2 O3 . 1.778(3) yes
Fe2 O2 . 2.054(3) yes
Fe2 N21 . 2.124(3) yes
Fe2 N22 . 2.135(4) yes
Fe2 N23 . 2.156(4) yes
Fe2 N2 . 2.241(3) yes
N2 C226 . 1.479(6) no
N2 C236 . 1.492(6) no
N2 C216 . 1.495(6) no
N21 C215 . 1.334(5) no
N21 C211 . 1.342(5) no
C211 C212 . 1.374(7) no
C211 H18 . 0.93 no
C212 C213 . 1.373(8) no
C212 H11 . 0.93 no
C213 C214 . 1.378(7) no
C213 H4 . 0.93 no
C214 C215 . 1.387(6) no
C214 H17 . 0.93 no
C215 C216 . 1.518(6) no
C216 H33 . 0.97 no
C216 H34 . 0.97 no
N22 C225 . 1.343(5) no
N22 C221 . 1.343(6) no
C221 C222 . 1.375(7) no
C221 H19 . 0.93 no
C222 C223 . 1.391(8) no
C222 H6 . 0.93 no
C223 C224 . 1.380(7) no
C223 H1 . 0.93 no
C224 C225 . 1.376(6) no
C224 H20 . 0.93 no
C225 C226 . 1.499(6) no
C226 H35 . 0.97 no
C226 H36 . 0.97 no
N23 C235 . 1.332(6) no
N23 C231 . 1.347(6) no
C231 C232 . 1.369(7) no
C231 H16 . 0.93 no
C232 C233 . 1.360(9) no
C232 H5 . 0.93 no
C233 C234 . 1.366(8) no
C233 H9 . 0.93 no
C234 C235 . 1.386(7) no
C234 H3 . 0.93 no
C235 C236 . 1.495(7) no
C236 H27 . 0.97 no
C236 H28 . 0.97 no
O1 C1 . 1.251(5) yes
O2 C1 . 1.254(5) yes
C1 C2 . 1.490(6) yes
C2 H37 . 0.96 no
C2 H38 . 0.96 no
C2 H39 . 0.96 no
S1 O13 . 1.345(6) no
S1 O12 . 1.417(5) no
S1 O11 . 1.419(5) no
S1 C11 . 1.803(7) no
C11 F12 . 1.279(7) no
C11 F11 . 1.325(8) no
C11 F13 . 1.320(9) no
S2 O22 . 1.341(7) no
S2 O23 . 1.395(7) no
S2 O21 . 1.404(4) no
S2 C22 . 1.752(8) no
C22 F22 . 1.262(8) no
C22 F23 . 1.278(9) no
C22 F21 . 1.353(8) no

loop_
_geom_torsion_atom_site_label_1
_geom_torsion_atom_site_label_2
_geom_torsion_atom_site_label_3
_geom_torsion_atom_site_label_4
_geom_torsion
_geom_torsion_publ_flag
O3 Fe1 N1 C126 60.1(3) no
O1 Fe1 N1 C126 -110.9(5) no
N13 Fe1 N1 C126 152.7(3) no
N12 Fe1 N1 C126 -35.2(3) no
N11 Fe1 N1 C126 -123.9(3) no
O3 Fe1 N1 C116 -178.4(3) no
O1 Fe1 N1 C116 10.6(7) no
N13 Fe1 N1 C116 -85.8(3) no
N12 Fe1 N1 C116 86.3(3) no
N11 Fe1 N1 C116 -2.4(3) no
O3 Fe1 N1 C136 -56.8(3) no
O1 Fe1 N1 C136 132.1(5) no
N13 Fe1 N1 C136 35.8(3) no
N12 Fe1 N1 C136 -152.1(3) no
N11 Fe1 N1 C136 119.2(3) no
O3 Fe1 N11 C115 34.0(14) no
O1 Fe1 N11 C115 178.4(3) no
N13 Fe1 N11 C115 72.9(3) no
N12 Fe1 N11 C115 -82.5(3) no
N1 Fe1 N11 C115 -5.3(3) no
O3 Fe1 N11 C111 -136.1(12) no
O1 Fe1 N11 C111 8.4(4) no
N13 Fe1 N11 C111 -97.1(4) no
N12 Fe1 N11 C111 107.5(4) no
N1 Fe1 N11 C111 -175.4(4) no
C115 N11 C111 C112 1.2(7) no
Fe1 N11 C111 C112 171.1(4) no
N11 C111 C112 C113 -2.3(8) no
C111 C112 C113 C114 1.6(9) no
C112 C113 C114 C115 0.0(9) no
C111 N11 C115 C114 0.5(7) no
Fe1 N11 C115 C114 -170.5(4) no
C111 N11 C115 C116 -176.7(4) no
Fe1 N11 C115 C116 12.3(5) no
C113 C114 C115 N11 -1.1(8) no
C113 C114 C115 C116 176.0(5) no
C126 N1 C116 C115 126.5(4) no
C136 N1 C116 C115 -107.5(5) no
Fe1 N1 C116 C115 9.1(5) no
N11 C115 C116 N1 -14.4(7) no
C114 C115 C116 N1 168.3(4) no
O3 Fe1 N12 C121 103.1(4) no
O1 Fe1 N12 C121 2.0(4) no
N13 Fe1 N12 C121 -144.6(4) no
N1 Fe1 N12 C121 -161.3(4) no
N11 Fe1 N12 C121 -82.5(4) no
O3 Fe1 N12 C125 -77.6(4) no
O1 Fe1 N12 C125 -178.6(3) no
N13 Fe1 N12 C125 34.7(5) no
N1 Fe1 N12 C125 18.0(3) no
N11 Fe1 N12 C125 96.8(4) no
C125 N12 C121 C122 -1.6(8) no
Fe1 N12 C121 C122 177.7(5) no
N12 C121 C122 C123 1.4(11) no
C121 C122 C123 C124 -0.4(13) no
C122 C123 C124 C125 -0.5(12) no
C121 N12 C125 C124 0.7(8) no
Fe1 N12 C125 C124 -178.6(5) no
C121 N12 C125 C126 -177.0(5) no
Fe1 N12 C125 C126 3.6(5) no
C123 C124 C125 N12 0.3(10) no
C123 C124 C125 C126 177.8(6) no
C116 N1 C126 C125 -74.6(5) no
C136 N1 C126 C125 158.9(4) no
Fe1 N1 C126 C125 47.3(4) no
N12 C125 C126 N1 -35.5(6) no
C124 C125 C126 N1 146.7(5) no
O3 Fe1 N13 C135 75.0(3) no
O1 Fe1 N13 C135 176.3(3) no
N12 Fe1 N13 C135 -37.8(5) no
N1 Fe1 N13 C135 -21.2(3) no
N11 Fe1 N13 C135 -101.1(3) no
O3 Fe1 N13 C131 -104.4(3) no
O1 Fe1 N13 C131 -3.2(4) no
N12 Fe1 N13 C131 142.7(4) no
N1 Fe1 N13 C131 159.4(4) no
N11 Fe1 N13 C131 79.5(4) no
C135 N13 C131 C132 -1.7(7) no
Fe1 N13 C131 C132 177.7(3) no
N13 C131 C132 C133 0.3(8) no
C131 C132 C133 C134 2.0(8) no
C132 C133 C134 C135 -2.9(8) no
C131 N13 C135 C134 0.7(7) no
Fe1 N13 C135 C134 -178.8(4) no
C131 N13 C135 C136 179.6(4) no
Fe1 N13 C135 C136 0.1(5) no
C133 C134 C135 N13 1.6(7) no
C133 C134 C135 C136 -177.3(5) no
C126 N1 C136 C135 -158.5(4) no
C116 N1 C136 C135 75.3(4) no
Fe1 N1 C136 C135 -46.3(4) no
N13 C135 C136 N1 32.6(5) no
C134 C135 C136 N1 -148.5(4) no
O3 Fe2 N2 C226 -90.(4) no
O2 Fe2 N2 C226 61.1(3) no
N21 Fe2 N2 C226 -119.2(3) no
N22 Fe2 N2 C226 -29.7(3) no
N23 Fe2 N2 C226 150.4(3) no
O3 Fe2 N2 C236 151.(4) no
O2 Fe2 N2 C236 -57.7(3) no
N21 Fe2 N2 C236 121.9(3) no
N22 Fe2 N2 C236 -148.5(3) no
N23 Fe2 N2 C236 31.6(3) no
O3 Fe2 N2 C216 32.(4) no
O2 Fe2 N2 C216 -177.5(3) no
N21 Fe2 N2 C216 2.1(3) no
N22 Fe2 N2 C216 91.7(3) no
N23 Fe2 N2 C216 -88.3(3) no
O3 Fe2 N21 C215 177.7(3) no
O2 Fe2 N21 C215 -2.1(6) no
N22 Fe2 N21 C215 -80.0(3) no
N23 Fe2 N21 C215 72.8(3) no
N2 Fe2 N21 C215 -3.3(3) no
O3 Fe2 N21 C211 0.5(4) no
O2 Fe2 N21 C211 -179.3(4) no
N22 Fe2 N21 C211 102.8(4) no
N23 Fe2 N21 C211 -104.4(4) no
N2 Fe2 N21 C211 179.5(4) no
C215 N21 C211 C212 0.6(8) no
Fe2 N21 C211 C212 177.8(4) no
N21 C211 C212 C213 -0.9(9) no
C211 C212 C213 C214 0.7(9) no
C212 C213 C214 C215 -0.2(9) no
C211 N21 C215 C214 -0.1(7) no
Fe2 N21 C215 C214 -177.5(4) no
C211 N21 C215 C216 -178.8(4) no
Fe2 N21 C215 C216 3.9(5) no
C213 C214 C215 N21 0.0(8) no
C213 C214 C215 C216 178.6(5) no
C226 N2 C216 C215 117.2(4) no
C236 N2 C216 C215 -117.8(4) no
Fe2 N2 C216 C215 -0.9(5) no
N21 C215 C216 N2 -1.8(6) no
C214 C215 C216 N2 179.5(4) no
O3 Fe2 N22 C225 -165.3(3) no
O2 Fe2 N22 C225 -66.7(3) no
N21 Fe2 N22 C225 95.8(3) no
N23 Fe2 N22 C225 16.5(5) no
N2 Fe2 N22 C225 16.5(3) no
O3 Fe2 N22 C221 13.7(4) no
O2 Fe2 N22 C221 112.3(4) no
N21 Fe2 N22 C221 -85.1(4) no
N23 Fe2 N22 C221 -164.4(3) no
N2 Fe2 N22 C221 -164.5(4) no
C225 N22 C221 C222 3.0(7) no
Fe2 N22 C221 C222 -176.0(4) no
N22 C221 C222 C223 -1.3(8) no
C221 C222 C223 C224 -1.3(8) no
C222 C223 C224 C225 2.1(8) no
C221 N22 C225 C224 -2.1(6) no
Fe2 N22 C225 C224 177.0(3) no
C221 N22 C225 C226 -178.1(4) no
Fe2 N22 C225 C226 0.9(5) no
C223 C224 C225 N22 -0.4(7) no
C223 C224 C225 C226 175.4(5) no
C236 N2 C226 C225 153.9(4) no
C216 N2 C226 C225 -81.6(4) no
Fe2 N2 C226 C225 39.1(4) no
N22 C225 C226 N2 -28.5(5) no
C224 C225 C226 N2 155.6(4) no
O3 Fe2 N23 C235 162.5(3) no
O2 Fe2 N23 C235 64.3(3) no
N21 Fe2 N23 C235 -98.5(3) no
N22 Fe2 N23 C235 -19.4(5) no
N2 Fe2 N23 C235 -19.3(3) no
O3 Fe2 N23 C231 -14.7(4) no
O2 Fe2 N23 C231 -112.9(4) no
N21 Fe2 N23 C231 84.3(4) no
N22 Fe2 N23 C231 163.5(3) no
N2 Fe2 N23 C231 163.5(4) no
C235 N23 C231 C232 -2.2(7) no
Fe2 N23 C231 C232 174.9(4) no
N23 C231 C232 C233 2.0(8) no
C231 C232 C233 C234 0.3(9) no
C232 C233 C234 C235 -2.4(8) no
C231 N23 C235 C234 0.1(7) no
Fe2 N23 C235 C234 -177.3(4) no
C231 N23 C235 C236 179.1(4) no
Fe2 N23 C235 C236 1.8(5) no
C233 C234 C235 N23 2.2(8) no
C233 C234 C235 C236 -176.8(5) no
C226 N2 C236 C235 -155.6(4) no
C216 N2 C236 C235 79.4(5) no
Fe2 N2 C236 C235 -40.4(4) no
N23 C235 C236 N2 27.6(6) no
C234 C235 C236 N2 -153.4(4) no
O2 Fe2 O3 Fe1 2.0(2) no
N21 Fe2 O3 Fe1 -177.9(2) no
N22 Fe2 O3 Fe1 93.1(2) no
N23 Fe2 O3 Fe1 -87.8(2) no
N2 Fe2 O3 Fe1 153.(4) no
O1 Fe1 O3 Fe2 0.1(3) no
N13 Fe1 O3 Fe2 105.6(2) no
N12 Fe1 O3 Fe2 -99.9(2) no
N1 Fe1 O3 Fe2 -177.2(2) no
N11 Fe1 O3 Fe2 144.1(11) no
O3 Fe1 O1 C1 -4.3(4) no
N13 Fe1 O1 C1 -101.1(4) no
N12 Fe1 O1 C1 94.2(4) no
N1 Fe1 O1 C1 166.7(4) no
N11 Fe1 O1 C1 179.4(4) no
O3 Fe2 O2 C1 -2.8(4) no
N21 Fe2 O2 C1 177.1(4) no
N22 Fe2 O2 C1 -105.4(4) no
N23 Fe2 O2 C1 102.2(4) no
N2 Fe2 O2 C1 178.2(4) no
Fe1 O1 C1 O2 4.5(7) no
Fe1 O1 C1 C2 -174.2(4) no
Fe2 O2 C1 O1 -0.2(7) no
Fe2 O2 C1 C2 178.5(4) no
O13 S1 C11 F12 63.6(8) no
O12 S1 C11 F12 -172.3(7) no
O11 S1 C11 F12 -55.2(8) no
O13 S1 C11 F11 -62.3(7) no
O12 S1 C11 F11 61.8(6) no
O11 S1 C11 F11 178.9(6) no
O13 S1 C11 F13 -175.2(6) no
O12 S1 C11 F13 -51.2(6) no
O11 S1 C11 F13 65.9(6) no
O22 S2 C22 F22 49.4(9) no
O23 S2 C22 F22 171.8(8) no
O21 S2 C22 F22 -72.6(8) no
O22 S2 C22 F23 173.0(8) no
O23 S2 C22 F23 -64.6(8) no
O21 S2 C22 F23 50.9(7) no
O22 S2 C22 F21 -71.1(8) no
O23 S2 C22 F21 51.3(7) no
O21 S2 C22 F21 166.8(5) no
